data_7120548
loop_
_publ_author_name
'Phukkaphan, Natnaree'
'Cruickshank, Dyanne L.'
'Murray, Keith S.'
'Phonsri, Wasinee'
'Harding, Phimphaka'
'Harding, David J.'

_publ_section_title
;
 Hysteretic spin crossover driven by anion conformational change
;
_journal_name_full 'Chem. Commun.'
_journal_paper_doi 10.1039/C7CC05998A
_journal_year 2017
_chemical_formula_moiety 'C32 H20 Fe I2 N4 O2, C2 F6 N O4 S2'
_chemical_formula_sum 'C34 H20 F6 Fe I2 N5 O6 S2'
_chemical_formula_weight 1082.34
_space_group_crystal_system triclinic
_space_group_IT_number 2
_space_group_name_Hall '-P 1'
_space_group_name_H-M_alt 'P -1'
_symmetry_Int_Tables_number 2
_symmetry_space_group_name_Hall '-P 1'
_symmetry_space_group_name_H-M 'P -1'
_audit_creation_date 2016-12-13
_audit_creation_method
;
Olex2 1.2
(compiled 2016.11.30 svn.r3356 for OlexSys, GUI svn.r5269)
;
_audit_update_record
;
2017-05-29 deposited with the CCDC.
2017-08-14 downloaded from the CCDC.
;
_cell_angle_alpha 68.956(2)
_cell_angle_beta 79.436(2)
_cell_angle_gamma 66.531(3)
_cell_formula_units_Z 2
_cell_length_a 12.3597(3)
_cell_length_b 12.7897(3)
_cell_length_c 13.7188(3)
_cell_measurement_reflns_used 12059
_cell_measurement_temperature 276(1)
_cell_measurement_theta_max 69.9160
_cell_measurement_theta_min 3.4060
_cell_volume 1854.49(9)
_computing_cell_refinement 'CrysAlisPro 1.171.39.12b (Rigaku OD, 2015)'
_computing_data_collection 'CrysAlisPro 1.171.39.12b (Rigaku OD, 2015)'
_computing_data_reduction 'CrysAlisPro 1.171.39.12b (Rigaku OD, 2015)'
_computing_molecular_graphics 'Olex2 (Dolomanov et al., 2009)'
_computing_publication_material 'Olex2 (Dolomanov et al., 2009)'
_computing_structure_refinement 'olex2.refine (Bourhis et al., 2015)'
_computing_structure_solution 'ShelXT (Sheldrick, 2015)'
_diffrn_ambient_environment air
_diffrn_ambient_temperature 276(1)
_diffrn_detector 'CCD plate'
_diffrn_detector_type HyPix
_diffrn_measured_fraction_theta_full 0.9877
_diffrn_measured_fraction_theta_max 0.9882
_diffrn_measurement_details
;
List of Runs (angles in degrees, time in seconds):

  # Type    Start    End  Width  t~exp~   \w     \q     \k     \f   Frames
#--------------------------------------------------------------------------
  1  \w    105.00 175.00   0.50    0.80    --  104.00  19.00 150.00  140
  2  \w    117.00 175.00   0.50    0.80    --  104.00 125.00 150.00  116
  3  \w    124.00 175.00   0.50    0.80    --  104.00  19.00 -90.00  102
  4  \w    105.00 132.00   0.50    0.80    --  104.00  19.00-180.00   54
  5  \w    138.00 172.00   0.50    0.80    --  104.00  19.00-180.00   68
  6  \w     -7.00  69.00   0.50    0.20    --    0.57  57.00-150.00  152
  7  \w      1.00  57.00   0.50    0.20    --   -0.57  37.00 -30.00  112
  8  \w     13.00  38.00   0.50    0.20    --   -0.57  19.00  60.00   50
  9  \w     39.00  65.00   0.50    0.20    --   -0.57  19.00  60.00   52
 10  \w     -2.00  70.00   0.50    0.20    --   -0.57  37.00 120.00  144
 11  \w    -30.00  -5.00   0.50    0.20    --   -0.57 -77.00  90.00   50
 12  \w   -153.00 -83.00   0.50    0.80    --  -82.50 -19.00-150.00  140
 13  \w     46.00 107.00   0.50    0.80    --  104.00-125.00-150.00  122
 14  \w     60.00  93.00   0.50    0.80    --  104.00 -99.00 -90.00   66
 15  \w     55.00 107.00   0.50    0.80    --  104.00 -99.00 -60.00  104
 16  \w     88.00 118.00   0.50    0.80    --  104.00-125.00 -30.00   60
 17  \w     87.00 119.00   0.50    0.80    --  104.00-125.00  90.00   64
 18  \w     33.00  58.00   0.50    0.80    --  104.00-125.00  90.00   50
 19  \w     35.00 107.00   0.50    0.80    --  104.00 -99.00  60.00  144
 20  \w     34.00 111.00   0.50    0.80    --  104.00-125.00-180.00  154
 21  \w     40.00  94.00   0.50    0.80    --  104.00 -99.00-120.00  108
 22  \w     37.00  93.00   0.50    0.80    --  104.00 -57.00 -60.00  112
 23  \w     34.00  61.00   0.50    0.80    --  104.00 -37.00-120.00   54
 24  \w     38.00  67.00   0.50    0.80    --  104.00 -37.00-150.00   58
 25  \w     76.00 102.00   0.50    0.80    --  104.00 -19.00 -30.00   52
 26  \w     68.00  96.00   0.50    0.80    --  104.00 -57.00 150.00   56
 27  \w    -80.00 -12.00   0.50    0.80    --  -82.50  19.00   0.00  136
 28  \w    -46.00 -16.00   0.50    0.80    --  -82.50  57.00-180.00   60
 29  \w    -89.00 -63.00   0.50    0.80    --  -82.50  57.00-180.00   52
 30  \w     35.00  69.00   0.50    0.80    --  104.00 -37.00 -90.00   68
 31  \w     46.00  71.00   0.50    0.80    --  104.00 -37.00 -60.00   50
 32  \w     33.00  71.00   0.50    0.80    --  104.00 -37.00  30.00   76
 33  \w     44.00  74.00   0.50    0.80    --  104.00 -57.00  60.00   60
 34  \w     63.00  89.00   0.50    0.80    --  104.00 -57.00  90.00   52
 35  \w     35.00  62.00   0.50    0.80    --  104.00 -37.00 150.00   54
 36  \w     37.00  71.00   0.50    0.80    --  104.00 -38.00 178.00   68
;
_diffrn_measurement_device 'four-circle diffractometer'
_diffrn_measurement_device_type 'XtaLAB Synergy, Dualflex, HyPix'
_diffrn_measurement_method '\w scans'
_diffrn_orient_matrix_type 'CrysAlisPro convention (1999,Acta A55,543-557)'
_diffrn_orient_matrix_UB_11 -0.0763381000
_diffrn_orient_matrix_UB_12 -0.0636345000
_diffrn_orient_matrix_UB_13 -0.0136384000
_diffrn_orient_matrix_UB_21 -0.0914628000
_diffrn_orient_matrix_UB_22 0.1227878000
_diffrn_orient_matrix_UB_23 -0.0560896000
_diffrn_orient_matrix_UB_31 0.0656728000
_diffrn_orient_matrix_UB_32 -0.0068849000
_diffrn_orient_matrix_UB_33 -0.1057217000
_diffrn_radiation_monochromator mirror
_diffrn_radiation_probe x-ray
_diffrn_radiation_type 'Cu K\a'
_diffrn_radiation_wavelength 1.54184
_diffrn_reflns_av_R_equivalents 0.0389
_diffrn_reflns_av_unetI/netI 0.0376
_diffrn_reflns_limit_h_max 15
_diffrn_reflns_limit_h_min -14
_diffrn_reflns_limit_k_max 15
_diffrn_reflns_limit_k_min -15
_diffrn_reflns_limit_l_max 9
_diffrn_reflns_limit_l_min -16
_diffrn_reflns_number 19930
_diffrn_reflns_theta_full 70.0394
_diffrn_reflns_theta_max 70.04
_diffrn_reflns_theta_min 3.46
_diffrn_source 'micro-focus sealed X-ray tube'
_diffrn_source_type 'PhotonJet (Cu) X-ray Source'
_exptl_absorpt_coefficient_mu 18.130
_exptl_absorpt_correction_T_max 0.908
_exptl_absorpt_correction_T_min 0.078
_exptl_absorpt_correction_type gaussian
_exptl_absorpt_process_details
;
CrysAlisPro 1.171.39.12b (Rigaku Oxford Diffraction, 2015)
Numerical absorption correction based on gaussian integration over
            a multifaceted crystal model
Empirical absorption correction using spherical harmonics,
 implemented in SCALE3 ABSPACK scaling algorithm.
;
_exptl_crystal_colour black
_exptl_crystal_density_diffrn 1.951
_exptl_crystal_description needle
_exptl_crystal_F_000 1168.000
_exptl_crystal_size_max 0.247
_exptl_crystal_size_mid 0.067
_exptl_crystal_size_min 0.057
_refine_diff_density_max 1.1612
_refine_diff_density_min -1.3966
_refine_diff_density_rms 0.1056
_refine_ls_d_res_high 0.8202
_refine_ls_d_res_low 12.7896
_refine_ls_extinction_expression Fc^*^=kFc[1+0.001xFc^2^\l^3^/sin(2\q)]^-1/4^
_refine_ls_goodness_of_fit_ref 1.0281
_refine_ls_hydrogen_treatment constr
_refine_ls_matrix_type full
_refine_ls_number_constraints 40
_refine_ls_number_parameters 505
_refine_ls_number_reflns 6966
_refine_ls_number_restraints 0
_refine_ls_restrained_S_all 1.0281
_refine_ls_R_factor_all 0.0558
_refine_ls_R_factor_gt 0.0507
_refine_ls_shift/su_max 0.0007
_refine_ls_shift/su_mean 0.0000
_refine_ls_structure_factor_coef Fsqd
_refine_ls_weighting_details 'w=1/[\s^2^(Fo^2^)+(0.0783P)^2^+2.7085P] where P=(Fo^2^+2Fc^2^)/3'
_refine_ls_weighting_scheme calc
_refine_ls_wR_factor_gt 0.1400
_refine_ls_wR_factor_ref 0.1444
_reflns_Friedel_coverage 0.0
_reflns_limit_h_max 15
_reflns_limit_h_min -14
_reflns_limit_k_max 15
_reflns_limit_k_min -14
_reflns_limit_l_max 16
_reflns_limit_l_min 0
_reflns_number_gt 6046
_reflns_number_total 6966
_reflns_threshold_expression I>=2u(I)
_cod_data_source_file c7cc05998a2.cif
_cod_data_source_block NP08_275K
_cod_original_cell_volume 1854.50(9)
_cod_database_code 7120548
_chemical_oxdiff_formula 'C34 H20 Co1 F6 I2 N3 O8 S2'
_diffrn_oxdiff_ac3_digest_frames
;
014b1c36adc79efab1140c4ea95122bdf90306015e8
;
_reflns_odcompleteness_completeness 98.77
_reflns_odcompleteness_iscentric 1
_reflns_odcompleteness_theta 69.95
_olex2_refinement_description
;
1. Fixed Uiso
 At 1.2 times of:
  All C(H) groups
2.a Aromatic/amide H refined with riding coordinates:
 C10(H10), C26(H26), C7(H7), C5(H5), C1(H1), C6(H6), C23(H23), C31(H31),
 C28(H28), C17(H17), C12(H12), C30(H30), C15(H15), C2(H2), C22(H22), C14(H14),
 C3(H3), C21(H21), C19(H19), C18(H18)
;
_olex2_submission_special_instructions 'No special instructions were received'
_oxdiff_exptl_absorpt_empirical_details
;
Empirical correction (ABSPACK) includes:
- Absorption correction using spherical harmonics
- Frame scaling
- Detector area scaling
;
_oxdiff_exptl_absorpt_empirical_full_max 1.696
_oxdiff_exptl_absorpt_empirical_full_min 0.690

loop_
_space_group_symop_id
_space_group_symop_operation_xyz
1 x,y,z
2 -x,-y,-z

loop_
_atom_site_label
_atom_site_type_symbol
_atom_site_fract_x
_atom_site_fract_y
_atom_site_fract_z
_atom_site_U_iso_or_equiv
_atom_site_adp_type
_atom_site_occupancy
_atom_site_refinement_flags_posn
I1 I 0.48204(5) -0.17983(5) 1.00692(3) 0.0985(2) Uani 1.000000 .
I2 I 0.84686(4) -0.49416(5) 0.09562(4) 0.0952(2) Uani 1.000000 .
Fe1 Fe 0.39502(5) -0.20043(5) 0.47411(5) 0.03828(17) Uani 1.000000 .
O1 O 0.4556(3) -0.2954(3) 0.6109(2) 0.0507(7) Uani 1.000000 .
O2 O 0.5434(3) -0.2136(3) 0.3978(3) 0.0497(7) Uani 1.000000 .
N1 N 0.3128(3) -0.0579(3) 0.3382(3) 0.0437(7) Uani 1.000000 .
N2 N 0.3668(3) -0.0451(3) 0.5118(3) 0.0400(7) Uani 1.000000 .
N3 N 0.2244(3) -0.2062(3) 0.5297(3) 0.0425(7) Uani 1.000000 .
N4 N 0.3948(3) -0.3431(3) 0.4313(3) 0.0385(7) Uani 1.000000 .
C1 C 0.2871(4) -0.0700(4) 0.2550(4) 0.0533(10) Uani 1.000000 .
H1 H 0.2954(4) -0.1461(4) 0.2564(4) 0.0640(12) Uiso 1.000000 R
C2 C 0.2473(5) 0.0280(5) 0.1638(4) 0.0636(13) Uani 1.000000 .
H2 H 0.2296(5) 0.0163(5) 0.1064(4) 0.0763(15) Uiso 1.000000 R
C3 C 0.2350(5) 0.1392(5) 0.1605(4) 0.0592(12) Uani 1.000000 .
H3 H 0.2082(5) 0.2044(5) 0.1008(4) 0.0710(14) Uiso 1.000000 R
C4 C 0.2629(4) 0.1561(4) 0.2481(4) 0.0497(10) Uani 1.000000 .
C5 C 0.2518(4) 0.2689(4) 0.2531(4) 0.0552(11) Uani 1.000000 .
H5 H 0.2276(4) 0.3373(4) 0.1952(4) 0.0662(13) Uiso 1.000000 R
C6 C 0.2760(4) 0.2772(4) 0.3410(4) 0.0563(11) Uani 1.000000 .
H6 H 0.2675(4) 0.3519(4) 0.3431(4) 0.0676(14) Uiso 1.000000 R
C7 C 0.3137(4) 0.1766(4) 0.4292(4) 0.0497(10) Uani 1.000000 .
H7 H 0.3298(4) 0.1850(4) 0.4890(4) 0.0597(12) Uiso 1.000000 R
C8 C 0.3271(3) 0.0650(4) 0.4280(3) 0.0412(8) Uani 1.000000 .
C9 C 0.3006(4) 0.0540(4) 0.3369(3) 0.0419(8) Uani 1.000000 .
C10 C 0.3824(4) -0.0454(4) 0.6024(3) 0.0448(9) Uani 1.000000 .
H10 H 0.3666(4) 0.0291(4) 0.6095(3) 0.0537(11) Uiso 1.000000 R
C11 C 0.4210(4) -0.1471(4) 0.6925(3) 0.0458(9) Uani 1.000000 .
C12 C 0.4285(4) -0.1251(5) 0.7849(4) 0.0560(11) Uani 1.000000 .
H12 H 0.4070(4) -0.0463(5) 0.7840(4) 0.0672(13) Uiso 1.000000 R
C13 C 0.4663(5) -0.2167(5) 0.8745(4) 0.0605(12) Uani 1.000000 .
C14 C 0.4977(5) -0.3350(5) 0.8768(4) 0.0651(13) Uani 1.000000 .
H14 H 0.5222(5) -0.3977(5) 0.9386(4) 0.0781(16) Uiso 1.000000 R
C15 C 0.4928(5) -0.3595(5) 0.7888(4) 0.0593(12) Uani 1.000000 .
H15 H 0.5150(5) -0.4391(5) 0.7916(4) 0.0711(14) Uiso 1.000000 R
C16 C 0.4548(4) -0.2675(4) 0.6945(3) 0.0457(9) Uani 1.000000 .
C17 C 0.1400(4) -0.1315(5) 0.5726(4) 0.0554(11) Uani 1.000000 .
H17 H 0.1508(4) -0.0638(5) 0.5732(4) 0.0665(13) Uiso 1.000000 R
C18 C 0.0356(5) -0.1491(6) 0.6169(5) 0.0685(14) Uani 1.000000 .
H18 H -0.0224(5) -0.0939(6) 0.6460(5) 0.0822(17) Uiso 1.000000 R
C19 C 0.0197(5) -0.2491(6) 0.6171(5) 0.0713(15) Uani 1.000000 .
H19 H -0.0492(5) -0.2628(6) 0.6472(5) 0.0856(18) Uiso 1.000000 R
C20 C 0.1068(4) -0.3309(4) 0.5720(4) 0.0524(10) Uani 1.000000 .
C21 C 0.0974(5) -0.4363(5) 0.5683(5) 0.0645(13) Uani 1.000000 .
H21 H 0.0311(5) -0.4555(5) 0.5985(5) 0.0775(16) Uiso 1.000000 R
C22 C 0.1848(5) -0.5091(4) 0.5207(4) 0.0580(12) Uani 1.000000 .
H22 H 0.1775(5) -0.5778(4) 0.5184(4) 0.0696(14) Uiso 1.000000 R
C23 C 0.2856(4) -0.4832(4) 0.4751(4) 0.0489(10) Uani 1.000000 .
H23 H 0.3444(4) -0.5348(4) 0.4432(4) 0.0586(12) Uiso 1.000000 R
C24 C 0.2988(4) -0.3821(3) 0.4769(3) 0.0402(8) Uani 1.000000 .
C25 C 0.2089(4) -0.3059(4) 0.5271(3) 0.0425(8) Uani 1.000000 .
C26 C 0.4710(4) -0.3906(4) 0.3665(3) 0.0425(9) Uani 1.000000 .
H26 H 0.4607(4) -0.4521(4) 0.3528(3) 0.0510(10) Uiso 1.000000 R
C27 C 0.5697(4) -0.3580(4) 0.3138(3) 0.0432(9) Uani 1.000000 .
C28 C 0.6434(4) -0.4224(4) 0.2470(4) 0.0530(10) Uani 1.000000 .
H28 H 0.6266(4) -0.4834(4) 0.2390(4) 0.0636(12) Uiso 1.000000 R
C29 C 0.7392(4) -0.3965(5) 0.1939(4) 0.0568(11) Uani 1.000000 .
C30 C 0.7663(5) -0.3063(5) 0.2049(4) 0.0613(12) Uani 1.000000 .
H30 H 0.8305(5) -0.2876(5) 0.1672(4) 0.0735(15) Uiso 1.000000 R
C31 C 0.6982(4) -0.2449(4) 0.2715(4) 0.0556(11) Uani 1.000000 .
H31 H 0.7178(4) -0.1851(4) 0.2788(4) 0.0667(13) Uiso 1.000000 R
C32 C 0.6003(4) -0.2688(4) 0.3291(3) 0.0437(9) Uani 1.000000 .
S1 S 0.14197(15) 0.66912(12) 0.22561(12) 0.0755(4) Uani 1.000000 .
S2 S -0.02462(12) 0.85597(13) 0.29417(10) 0.0626(3) Uani 1.000000 .
F1 F 0.0555(6) 0.7096(10) 0.0523(5) 0.199(4) Uani 1.000000 .
F2 F 0.2425(5) 0.6271(6) 0.0539(5) 0.1365(19) Uani 1.000000 .
F3 F 0.1577(7) 0.8106(6) 0.0408(4) 0.166(3) Uani 1.000000 .
F4 F 0.0087(4) 1.0006(4) 0.1117(3) 0.0968(12) Uani 1.000000 .
F5 F -0.1529(4) 0.9717(4) 0.1302(4) 0.1095(14) Uani 1.000000 .
F6 F -0.1346(4) 1.0834(4) 0.2035(4) 0.1144(15) Uani 1.000000 .
O3 O 0.1428(8) 0.5519(5) 0.2624(6) 0.149(3) Uani 1.000000 .
O4 O 0.2348(5) 0.6945(6) 0.2431(5) 0.118(2) Uani 1.000000 .
O5 O -0.1321(5) 0.8612(6) 0.3572(4) 0.1052(16) Uani 1.000000 .
O6 O 0.0590(4) 0.8782(4) 0.3318(4) 0.0794(11) Uani 1.000000 .
N5 N 0.0122(5) 0.7487(5) 0.2531(5) 0.0816(14) Uani 1.000000 .
C33 C 0.1455(8) 0.7017(7) 0.0877(6) 0.097(2) Uani 1.000000 .
C34 C -0.0789(5) 0.9846(6) 0.1779(5) 0.0710(14) Uani 1.000000 .

loop_
_atom_site_aniso_label
_atom_site_aniso_U_11
_atom_site_aniso_U_22
_atom_site_aniso_U_33
_atom_site_aniso_U_12
_atom_site_aniso_U_13
_atom_site_aniso_U_23
I1 0.1078(4) 0.1375(4) 0.0603(2) -0.0373(3) -0.0072(2) -0.0493(3)
I2 0.1024(3) 0.1068(4) 0.0950(3) -0.0414(3) 0.0404(3) -0.0710(3)
Fe1 0.0405(3) 0.0346(3) 0.0484(3) -0.0152(2) 0.0003(2) -0.0222(3)
O1 0.0587(18) 0.0411(15) 0.0568(17) -0.0158(13) -0.0089(14) -0.0201(13)
O2 0.0457(15) 0.0515(17) 0.0684(19) -0.0233(13) 0.0072(14) -0.0360(15)
N1 0.0466(18) 0.0442(18) 0.0475(18) -0.0192(15) 0.0001(14) -0.0206(15)
N2 0.0390(16) 0.0377(16) 0.0492(18) -0.0152(13) 0.0002(14) -0.0200(14)
N3 0.0427(17) 0.0411(17) 0.0486(18) -0.0152(14) -0.0011(14) -0.0201(15)
N4 0.0403(16) 0.0357(16) 0.0462(17) -0.0157(13) -0.0039(13) -0.0174(14)
C1 0.059(3) 0.055(3) 0.053(2) -0.023(2) -0.002(2) -0.023(2)
C2 0.074(3) 0.072(3) 0.049(3) -0.026(3) -0.007(2) -0.023(2)
C3 0.062(3) 0.059(3) 0.049(2) -0.022(2) -0.002(2) -0.010(2)
C4 0.045(2) 0.048(2) 0.054(2) -0.0189(18) 0.0031(18) -0.0143(19)
C5 0.054(3) 0.041(2) 0.064(3) -0.0197(19) 0.002(2) -0.008(2)
C6 0.053(2) 0.039(2) 0.081(3) -0.0197(19) 0.002(2) -0.023(2)
C7 0.049(2) 0.044(2) 0.066(3) -0.0217(19) 0.002(2) -0.025(2)
C8 0.0359(18) 0.0377(19) 0.054(2) -0.0144(15) 0.0017(16) -0.0197(17)
C9 0.040(2) 0.040(2) 0.049(2) -0.0176(16) 0.0046(16) -0.0181(17)
C10 0.044(2) 0.042(2) 0.057(2) -0.0135(17) 0.0010(18) -0.0297(19)
C11 0.043(2) 0.051(2) 0.049(2) -0.0163(18) 0.0004(17) -0.0242(19)
C12 0.054(3) 0.059(3) 0.059(3) -0.015(2) -0.003(2) -0.031(2)
C13 0.057(3) 0.084(4) 0.047(2) -0.028(3) 0.002(2) -0.027(2)
C14 0.073(3) 0.070(3) 0.052(3) -0.036(3) -0.005(2) -0.006(2)
C15 0.072(3) 0.054(3) 0.059(3) -0.036(2) -0.010(2) -0.009(2)
C16 0.042(2) 0.051(2) 0.052(2) -0.0212(18) -0.0016(17) -0.0201(19)
C17 0.049(2) 0.057(3) 0.068(3) -0.019(2) 0.004(2) -0.032(2)
C18 0.052(3) 0.079(4) 0.087(4) -0.025(3) 0.019(3) -0.048(3)
C19 0.054(3) 0.090(4) 0.089(4) -0.040(3) 0.018(3) -0.044(3)
C20 0.051(2) 0.058(3) 0.057(3) -0.028(2) 0.002(2) -0.021(2)
C21 0.063(3) 0.076(3) 0.075(3) -0.047(3) 0.005(2) -0.026(3)
C22 0.069(3) 0.053(3) 0.067(3) -0.038(2) -0.003(2) -0.020(2)
C23 0.056(2) 0.044(2) 0.055(2) -0.0232(19) -0.0055(19) -0.0180(19)
C24 0.044(2) 0.0363(19) 0.046(2) -0.0164(16) -0.0064(16) -0.0148(16)
C25 0.046(2) 0.043(2) 0.044(2) -0.0188(17) -0.0058(16) -0.0139(17)
C26 0.048(2) 0.040(2) 0.048(2) -0.0181(17) -0.0030(17) -0.0212(17)
C27 0.045(2) 0.042(2) 0.050(2) -0.0167(17) -0.0007(17) -0.0233(18)
C28 0.059(3) 0.055(3) 0.056(3) -0.023(2) 0.003(2) -0.031(2)
C29 0.056(3) 0.064(3) 0.057(3) -0.020(2) 0.010(2) -0.036(2)
C30 0.061(3) 0.065(3) 0.065(3) -0.031(2) 0.017(2) -0.029(2)
C31 0.054(3) 0.052(3) 0.072(3) -0.027(2) 0.008(2) -0.029(2)
C32 0.045(2) 0.039(2) 0.051(2) -0.0150(17) -0.0022(17) -0.0194(18)
S1 0.0971(11) 0.0514(7) 0.0742(9) -0.0146(7) -0.0203(8) -0.0217(6)
S2 0.0667(7) 0.0723(8) 0.0587(7) -0.0304(6) -0.0001(5) -0.0273(6)
F1 0.111(4) 0.386(12) 0.145(5) -0.064(6) -0.023(4) -0.156(7)
F2 0.130(4) 0.150(5) 0.130(4) -0.014(3) 0.007(3) -0.093(4)
F3 0.240(8) 0.127(5) 0.079(3) -0.041(5) 0.002(4) -0.009(3)
F4 0.096(3) 0.085(2) 0.084(2) -0.029(2) -0.001(2) -0.0046(19)
F5 0.111(3) 0.119(3) 0.100(3) -0.036(3) -0.044(2) -0.024(2)
F6 0.121(3) 0.079(3) 0.115(3) 0.010(2) -0.021(3) -0.044(2)
O3 0.218(8) 0.053(3) 0.150(6) -0.037(4) -0.003(5) -0.020(3)
O4 0.082(3) 0.159(5) 0.139(5) -0.029(3) -0.019(3) -0.086(4)
O5 0.091(3) 0.152(5) 0.085(3) -0.059(3) 0.018(3) -0.046(3)
O6 0.087(3) 0.075(2) 0.088(3) -0.029(2) -0.025(2) -0.029(2)
N5 0.086(3) 0.081(3) 0.091(4) -0.034(3) -0.002(3) -0.038(3)
C33 0.103(5) 0.088(5) 0.089(5) -0.007(4) -0.021(4) -0.041(4)
C34 0.062(3) 0.075(4) 0.074(3) -0.012(3) -0.009(3) -0.034(3)

loop_
_atom_type_symbol
_atom_type_scat_dispersion_real
_atom_type_scat_dispersion_imag
_atom_type_scat_Cromer_Mann_a1
_atom_type_scat_Cromer_Mann_a2
_atom_type_scat_Cromer_Mann_a3
_atom_type_scat_Cromer_Mann_a4
_atom_type_scat_Cromer_Mann_b1
_atom_type_scat_Cromer_Mann_b2
_atom_type_scat_Cromer_Mann_b3
_atom_type_scat_Cromer_Mann_b4
_atom_type_scat_Cromer_Mann_c
_atom_type_scat_source
_atom_type_scat_dispersion_source
C 0.01920 0.00962 2.31000 1.02000 1.58860 0.86500 20.84390 10.20750 0.56870 51.65120 0.215599998832 'International Tables Volume C Table 6.1.1.4 (pp. 500-502)' 'Henke, Gullikson and Davis, At. Data and Nucl. Data Tables, 1993, 54, 2'
F 0.07537 0.05506 3.53920 2.64120 1.51700 1.02430 10.28250 4.29440 0.26150 26.14760 0.277599990368 'International Tables Volume C Table 6.1.1.4 (pp. 500-502)' 'Henke, Gullikson and Davis, At. Data and Nucl. Data Tables, 1993, 54, 2'
I -0.19206 6.94430 20.14720 18.99490 7.51380 2.27350 4.34700 0.38140 27.76600 66.87760 4.07119989395 'International Tables Volume C Table 6.1.1.4 (pp. 500-502)' 'Henke, Gullikson and Davis, At. Data and Nucl. Data Tables, 1993, 54, 2'
H 0.00000 0.00000 0.49300 0.32291 0.14019 0.04081 10.51090 26.12570 3.14236 57.79970 0.0030380000826 'International Tables Volume C Table 6.1.1.4 (pp. 500-502)' 'Henke, Gullikson and Davis, At. Data and Nucl. Data Tables, 1993, 54, 2'
O 0.05239 0.03377 3.04850 2.28680 1.54630 0.86700 13.27710 5.70110 0.32390 32.90890 0.250800013542 'International Tables Volume C Table 6.1.1.4 (pp. 500-502)' 'Henke, Gullikson and Davis, At. Data and Nucl. Data Tables, 1993, 54, 2'
N 0.03256 0.01839 12.21260 3.13220 2.01250 1.16630 0.00570 9.89330 28.99750 0.58260 -11.5290002823 'International Tables Volume C Table 6.1.1.4 (pp. 500-502)' 'Henke, Gullikson and Davis, At. Data and Nucl. Data Tables, 1993, 54, 2'
S 0.33537 0.55136 6.90530 5.20340 1.43790 1.58630 1.46790 22.21510 0.25360 56.17200 0.866900026798 'International Tables Volume C Table 6.1.1.4 (pp. 500-502)' 'Henke, Gullikson and Davis, At. Data and Nucl. Data Tables, 1993, 54, 2'
Fe -1.15373 3.21308 11.76950 7.35730 3.52220 2.30450 4.76110 0.30720 15.35350 76.88050 1.03690004349 'International Tables Volume C Table 6.1.1.4 (pp. 500-502)' 'Henke, Gullikson and Davis, At. Data and Nucl. Data Tables, 1993, 54, 2'

loop_
_exptl_crystal_face_index_h
_exptl_crystal_face_index_k
_exptl_crystal_face_index_l
_exptl_crystal_face_perp_dist
2 0 -5 0.0330
-2 -5 -2 0.1221
2 5 2 0.1151
-5 1 -1 0.0336
5 -1 1 0.0336
0 1 5 0.0401
0 -1 -5 0.0401
-1 0 5 0.0205
-5 2 1 0.0400
-2 1 -5 0.0343
-6 -6 0 0.1067

loop_
_geom_angle_atom_site_label_1
_geom_angle_atom_site_label_2
_geom_angle_atom_site_label_3
_geom_angle
O2 Fe1 O1 97.70(14)
N1 Fe1 O1 165.40(13)
N1 Fe1 O2 87.54(14)
N2 Fe1 O1 88.29(13)
N2 Fe1 O2 98.23(12)
N2 Fe1 N1 77.44(13)
N3 Fe1 O1 90.90(14)
N3 Fe1 O2 164.37(13)
N3 Fe1 N1 87.32(13)
N3 Fe1 N2 95.04(13)
N4 Fe1 O1 96.87(13)
N4 Fe1 O2 88.44(12)
N4 Fe1 N1 96.90(13)
N4 Fe1 N2 170.98(13)
N4 Fe1 N3 77.55(13)
C16 O1 Fe1 132.6(3)
C32 O2 Fe1 132.8(3)
C1 N1 Fe1 126.5(3)
C9 N1 Fe1 113.8(3)
C9 N1 C1 119.2(4)
C8 N2 Fe1 114.7(3)
C10 N2 Fe1 124.6(3)
C10 N2 C8 120.8(3)
C17 N3 Fe1 126.8(3)
C25 N3 Fe1 113.9(3)
C25 N3 C17 119.0(4)
C24 N4 Fe1 114.2(2)
C26 N4 Fe1 124.8(3)
C26 N4 C24 121.0(3)
H1 C1 N1 118.8(3)
C2 C1 N1 122.5(4)
C2 C1 H1 118.8(3)
H2 C2 C1 120.3(3)
C3 C2 C1 119.5(5)
C3 C2 H2 120.3(3)
H3 C3 C2 120.0(3)
C4 C3 C2 119.9(5)
C4 C3 H3 120.0(3)
C5 C4 C3 124.4(4)
C9 C4 C3 117.2(4)
C9 C4 C5 118.4(4)
H5 C5 C4 119.9(3)
C6 C5 C4 120.3(4)
C6 C5 H5 119.9(3)
H6 C6 C5 119.1(3)
C7 C6 C5 121.8(4)
C7 C6 H6 119.1(3)
H7 C7 C6 119.9(3)
C8 C7 C6 120.2(4)
C8 C7 H7 119.9(3)
C7 C8 N2 125.9(4)
C9 C8 N2 114.9(3)
C9 C8 C7 119.2(4)
C4 C9 N1 121.7(4)
C8 C9 N1 118.1(4)
C8 C9 C4 120.2(4)
H10 C10 N2 116.5(2)
C11 C10 N2 127.0(4)
C11 C10 H10 116.5(2)
C12 C11 C10 117.0(4)
C16 C11 C10 124.2(4)
C16 C11 C12 118.8(4)
H12 C12 C11 119.3(3)
C13 C12 C11 121.3(5)
C13 C12 H12 119.3(3)
C12 C13 I1 119.8(4)
C14 C13 I1 120.4(4)
C14 C13 C12 119.8(5)
H14 C14 C13 119.8(3)
C15 C14 C13 120.4(5)
C15 C14 H14 119.8(3)
H15 C15 C14 119.2(3)
C16 C15 C14 121.5(5)
C16 C15 H15 119.2(3)
C11 C16 O1 122.5(4)
C15 C16 O1 119.4(4)
C15 C16 C11 118.1(4)
H17 C17 N3 118.5(3)
C18 C17 N3 123.1(5)
C18 C17 H17 118.5(3)
H18 C18 C17 120.6(3)
C19 C18 C17 118.7(5)
C19 C18 H18 120.6(3)
H19 C19 C18 119.9(3)
C20 C19 C18 120.3(5)
C20 C19 H19 119.9(3)
C21 C20 C19 124.0(4)
C25 C20 C19 117.7(4)
C25 C20 C21 118.4(5)
H21 C21 C20 120.0(3)
C22 C21 C20 120.1(4)
C22 C21 H21 120.0(3)
H22 C22 C21 119.3(3)
C23 C22 C21 121.4(4)
C23 C22 H22 119.3(3)
H23 C23 C22 119.7(3)
C24 C23 C22 120.7(4)
C24 C23 H23 119.7(3)
C23 C24 N4 126.6(4)
C25 C24 N4 114.7(3)
C25 C24 C23 118.6(4)
C20 C25 N3 121.3(4)
C24 C25 N3 117.9(4)
C24 C25 C20 120.9(4)
H26 C26 N4 116.8(2)
C27 C26 N4 126.5(4)
C27 C26 H26 116.8(2)
C28 C27 C26 117.5(4)
C32 C27 C26 123.8(4)
C32 C27 C28 118.6(4)
H28 C28 C27 119.5(3)
C29 C28 C27 121.1(4)
C29 C28 H28 119.5(3)
C28 C29 I2 120.0(4)
C30 C29 I2 119.5(4)
C30 C29 C28 120.5(4)
H30 C30 C29 120.2(3)
C31 C30 C29 119.6(4)
C31 C30 H30 120.2(3)
H31 C31 C30 118.8(3)
C32 C31 C30 122.3(4)
C32 C31 H31 118.8(3)
C27 C32 O2 122.3(4)
C31 C32 O2 119.8(4)
C31 C32 C27 117.8(4)
O4 S1 O3 121.1(5)
N5 S1 O3 104.5(4)
N5 S1 O4 117.7(3)
C33 S1 O3 101.8(4)
C33 S1 O4 105.3(4)
C33 S1 N5 104.0(3)
O6 S2 O5 116.3(3)
N5 S2 O5 107.8(3)
N5 S2 O6 120.8(3)
C34 S2 O5 101.3(3)
C34 S2 O6 105.3(3)
C34 S2 N5 102.5(3)
S2 N5 S1 127.1(4)
F1 C33 S1 115.9(7)
F2 C33 S1 111.7(5)
F2 C33 F1 111.1(7)
F3 C33 S1 108.0(5)
F3 C33 F1 106.1(8)
F3 C33 F2 103.0(8)
F4 C34 S2 110.9(4)
F5 C34 S2 111.8(5)
F5 C34 F4 108.6(5)
F6 C34 S2 110.3(4)
F6 C34 F4 107.5(6)
F6 C34 F5 107.5(5)

loop_
_geom_bond_atom_site_label_1
_geom_bond_atom_site_label_2
_geom_bond_distance
I1 C13 2.092(5)
I2 C29 2.092(4)
Fe1 O1 1.927(3)
Fe1 O2 1.914(3)
Fe1 N1 2.147(4)
Fe1 N2 2.111(3)
Fe1 N3 2.128(3)
Fe1 N4 2.109(3)
O1 C16 1.315(5)
O2 C32 1.312(5)
N1 C1 1.314(6)
N1 C9 1.372(5)
N2 C8 1.428(5)
N2 C10 1.292(5)
N3 C17 1.316(6)
N3 C25 1.376(5)
N4 C24 1.423(5)
N4 C26 1.293(5)
C1 H1 0.9300
C1 C2 1.409(7)
C2 H2 0.9300
C2 C3 1.353(8)
C3 H3 0.9300
C3 C4 1.418(7)
C4 C5 1.418(7)
C4 C9 1.410(6)
C5 H5 0.9300
C5 C6 1.344(8)
C6 H6 0.9300
C6 C7 1.396(7)
C7 H7 0.9300
C7 C8 1.376(6)
C8 C9 1.414(6)
C10 H10 0.9300
C10 C11 1.419(6)
C11 C12 1.419(6)
C11 C16 1.417(6)
C12 H12 0.9300
C12 C13 1.357(7)
C13 C14 1.394(8)
C14 H14 0.9300
C14 C15 1.369(8)
C15 H15 0.9300
C15 C16 1.403(7)
C17 H17 0.9300
C17 C18 1.390(7)
C18 H18 0.9300
C18 C19 1.369(8)
C19 H19 0.9300
C19 C20 1.399(8)
C20 C21 1.418(7)
C20 C25 1.403(6)
C21 H21 0.9300
C21 C22 1.356(8)
C22 H22 0.9300
C22 C23 1.395(7)
C23 H23 0.9300
C23 C24 1.376(6)
C24 C25 1.413(6)
C26 H26 0.9300
C26 C27 1.432(6)
C27 C28 1.409(6)
C27 C32 1.426(5)
C28 H28 0.9300
C28 C29 1.366(7)
C29 C30 1.385(7)
C30 H30 0.9300
C30 C31 1.367(7)
C31 H31 0.9300
C31 C32 1.397(6)
S1 O3 1.397(6)
S1 O4 1.390(6)
S1 N5 1.583(6)
S1 C33 1.781(8)
S2 O5 1.437(5)
S2 O6 1.397(4)
S2 N5 1.540(5)
S2 C34 1.825(6)
F1 C33 1.248(10)
F2 C33 1.329(9)
F3 C33 1.366(11)
F4 C34 1.313(7)
F5 C34 1.307(7)
F6 C34 1.315(7)

loop_
_exptl_oxdiff_crystal_face_indexfrac_h
_exptl_oxdiff_crystal_face_indexfrac_k
_exptl_oxdiff_crystal_face_indexfrac_l
_exptl_oxdiff_crystal_face_x
_exptl_oxdiff_crystal_face_y
_exptl_oxdiff_crystal_face_z
2.0000 -0.0000 -5.0000 -0.0845 0.0975 0.6600
-2.0000 -5.0000 -2.0000 0.4981 -0.3188 0.1145
2.0000 5.0000 2.0000 -0.4981 0.3188 -0.1145
-5.0000 1.0000 -1.0000 0.3317 0.6362 -0.2295
5.0000 -1.0000 1.0000 -0.3317 -0.6362 0.2295
0.0000 1.0000 5.0000 -0.1318 -0.1577 -0.5355
-0.0000 -1.0000 -5.0000 0.1318 0.1577 0.5355
-1.0000 0.0000 5.0000 0.0081 -0.1890 -0.5943
-5.0000 2.0000 1.0000 0.2408 0.6468 -0.4479
-2.0000 1.0000 -5.0000 0.1572 0.5862 0.3904
-6.0000 -6.0000 -0.0000 0.8398 -0.1880 -0.3527
